data_4135195
loop_
_publ_author_name
'Yan, Yong'
'Carrington, Elliot J.'
'P\'etuya, R\'emi'
'Whitehead, George F. S.'
'Verma, Ajay'
'Hylton, Rebecca K.'
'Tang, Chiu C.'
'Berry, Neil G.'
'Darling, George R.'
'Dyer, Matthew S.'
'Antypov, Dmytro'
'Katsoulidis, Alexandros P.'
'Rosseinsky, Matthew J.'

_publ_section_title
;
 Amino Acid Residues Determine the Response of Flexible Metal-Organic
 Frameworks to Guests.
;
_journal_name_full 'Journal of the American Chemical Society'
_journal_paper_doi 10.1021/jacs.0c03853
_journal_year 2020
_chemical_absolute_configuration syn
_chemical_formula_moiety 'C7 H7 N3 O3 Zn, 0.18(C7 H8)'
_chemical_formula_sum 'C8.26 H8.44 N3 O3 Zn'
_chemical_formula_weight 263.07
_space_group_crystal_system trigonal
_space_group_IT_number 146
_space_group_name_Hall 'R 3'
_space_group_name_H-M_alt 'R 3 :H'
_atom_sites_solution_hydrogens geom
_atom_sites_solution_primary direct
_audit_creation_date 2018-06-13
_audit_creation_method
;
Olex2 1.2
(compiled 2018.05.29 svn.r3508 for OlexSys, GUI svn.r5506)
;
_cell_angle_alpha 90
_cell_angle_beta 90
_cell_angle_gamma 120
_cell_formula_units_Z 18
_cell_length_a 28.1471(4)
_cell_length_b 28.1471(4)
_cell_length_c 10.16708(14)
_cell_measurement_reflns_used 26685
_cell_measurement_temperature 100
_cell_measurement_theta_max 32.3200
_cell_measurement_theta_min 2.1190
_cell_volume 6975.80(17)
_computing_cell_refinement 'CrysAlisPro 1.171.38.46 (Rigaku OD, 2015)'
_computing_data_collection 'CrysAlisPro 1.171.38.46 (Rigaku OD, 2015)'
_computing_data_reduction 'CrysAlisPro 1.171.38.46 (Rigaku OD, 2015)'
_computing_molecular_graphics 'Olex2 (Dolomanov et al., 2009)'
_computing_publication_material 'Olex2 (Dolomanov et al., 2009)'
_computing_structure_refinement 'ShelXL (Sheldrick, 2015)'
_computing_structure_solution 'ShelXS (Sheldrick, 2008)'
_diffrn_ambient_temperature 100
_diffrn_detector 'CCD plate'
_diffrn_measured_fraction_theta_full 1.000
_diffrn_measured_fraction_theta_max 1.000
_diffrn_measurement_details
;
List of Runs (angles in degrees, time in seconds):

  # Type    Start    End  Width  t~exp~   \w     \q     \k     \f   Frames
--------------------------------------------------------------------------
  1  \w   -110.00  15.00   1.00    5.00    --  -20.00 -68.00   0.00  125
  2  \w   -110.00  15.00   1.00    5.00    --  -20.00 -68.00 120.00  125
  3  \w   -110.00  15.00   1.00    5.00    --  -20.00 -68.00 240.00  125
  4  \w   -110.00  15.00   1.00    5.00    --  -20.00 -30.00  90.00  125
  5  \w    -90.00  90.00   1.00    1.00    --    0.00   0.00   0.00  180
;
_diffrn_measurement_device 'abstract diffractometer'
_diffrn_measurement_device_type 'dtrek-CrysAlisPro-abstract goniometer imported rigaku-d*trek images'
_diffrn_measurement_method '\w scans'
_diffrn_orient_matrix_type 'CrysAlisPro convention (1999,Acta A55,543-557)'
_diffrn_orient_matrix_UB_11 0.0290206000
_diffrn_orient_matrix_UB_12 0.0125150000
_diffrn_orient_matrix_UB_13 0.0012580000
_diffrn_orient_matrix_UB_21 -0.0013935000
_diffrn_orient_matrix_UB_22 -0.0106559000
_diffrn_orient_matrix_UB_23 0.0639938000
_diffrn_orient_matrix_UB_31 -0.0018872000
_diffrn_orient_matrix_UB_32 -0.0239915000
_diffrn_orient_matrix_UB_33 -0.0277353000
_diffrn_radiation_monochromator graphite
_diffrn_radiation_probe x-ray
_diffrn_radiation_type MoK\a
_diffrn_radiation_wavelength 0.71073
_diffrn_reflns_av_R_equivalents 0.0421
_diffrn_reflns_av_unetI/netI 0.0272
_diffrn_reflns_Laue_measured_fraction_full 1.000
_diffrn_reflns_Laue_measured_fraction_max 1.000
_diffrn_reflns_limit_h_max 36
_diffrn_reflns_limit_h_min -36
_diffrn_reflns_limit_k_max 36
_diffrn_reflns_limit_k_min -30
_diffrn_reflns_limit_l_max 13
_diffrn_reflns_limit_l_min -13
_diffrn_reflns_number 40248
_diffrn_reflns_point_group_measured_fraction_full 0.999
_diffrn_reflns_point_group_measured_fraction_max 0.999
_diffrn_reflns_theta_full 25.242
_diffrn_reflns_theta_max 27.479
_diffrn_reflns_theta_min 2.170
_diffrn_source 'fine-focus sealed X-ray tube'
_diffrn_source_type 'Enhance (Mo) X-ray Source'
_exptl_absorpt_coefficient_mu 1.578
_exptl_absorpt_correction_T_max 1.00000
_exptl_absorpt_correction_T_min 0.84086
_exptl_absorpt_correction_type multi-scan
_exptl_absorpt_process_details
;
CrysAlisPro 1.171.38.46 (Rigaku Oxford Diffraction, 2015)
Empirical absorption correction using spherical harmonics,
 implemented in SCALE3 ABSPACK scaling algorithm.
;
_exptl_crystal_colour white
_exptl_crystal_colour_primary white
_exptl_crystal_density_diffrn 1.127
_exptl_crystal_description needle
_exptl_crystal_F_000 2394
_exptl_crystal_size_max 0.3
_exptl_crystal_size_mid 0.05
_exptl_crystal_size_min 0.05
_refine_diff_density_max 1.563
_refine_diff_density_min -0.477
_refine_diff_density_rms 0.159
_refine_ls_abs_structure_details
;
 Flack x determined using 3116 quotients [(I+)-(I-)]/[(I+)+(I-)]
 (Parsons, Flack and Wagner, Acta Cryst. B69 (2013) 249-259).
;
_refine_ls_abs_structure_Flack 0.019(6)
_refine_ls_extinction_method none
_refine_ls_goodness_of_fit_ref 1.064
_refine_ls_hydrogen_treatment constr
_refine_ls_matrix_type full
_refine_ls_number_parameters 273
_refine_ls_number_reflns 7114
_refine_ls_number_restraints 6
_refine_ls_restrained_S_all 1.066
_refine_ls_R_factor_all 0.0511
_refine_ls_R_factor_gt 0.0483
_refine_ls_shift/su_max 0.000
_refine_ls_shift/su_mean 0.000
_refine_ls_structure_factor_coef Fsqd
_refine_ls_weighting_details 'w=1/[\s^2^(Fo^2^)+(0.1129P)^2^+15.0178P] where P=(Fo^2^+2Fc^2^)/3'
_refine_ls_weighting_scheme calc
_refine_ls_wR_factor_gt 0.1513
_refine_ls_wR_factor_ref 0.1540
_reflns_Friedel_coverage 0.999
_reflns_Friedel_fraction_full 0.999
_reflns_Friedel_fraction_max 0.999
_reflns_number_gt 6740
_reflns_number_total 7114
_reflns_threshold_expression 'I > 2\s(I)'
_cod_data_source_file ZnAlaPyr_Toluene_100K.cif
_cod_data_source_block ZnAlaPyr_Toluene_100K
_cod_original_cell_volume 6975.8(2)
_cod_original_sg_symbol_H-M 'R 3'
_cod_database_code 4135195
_shelx_shelxl_version_number 2014/7
_chemical_oxdiff_formula 'C11 H10 N O'
_shelx_space_group_comment
;
The symmetry employed for this shelxl refinement is uniquely defined
by the following loop, which should always be used as a source of
symmetry information in preference to the above space-group names.
They are only intended as comments.
;
_shelx_estimated_absorpt_t_max 0.925
_shelx_estimated_absorpt_t_min 0.649
_reflns_odcompleteness_completeness 99.97
_reflns_odcompleteness_iscentric 1
_reflns_odcompleteness_theta 26.32
_olex2_refinement_description
;
1. Fixed Uiso
 At 1.2 times of:
  All C(H) groups, All N(H) groups
 At 1.5 times of:
  All C(H,H,H) groups
2. Restrained distances
 C21-C15
 1.4 with sigma of 0.02
3. Restrained planarity
 C18, C19, C20, C15, C16, C17, C21
 with sigma of 0.1
4. Others
 Sof(C18)=Sof(H18)=Sof(C19)=Sof(H19)=Sof(C20)=Sof(H20)=Sof(C15)=Sof(C16)=
 Sof(H16)=Sof(C17)=Sof(H17)=Sof(C21)=Sof(H21A)=Sof(H21B)=Sof(H21C)=FVAR(1)
5.a Ternary CH refined with riding coordinates:
 C12(H12), C5(H5)
5.b Aromatic/amide H refined with riding coordinates:
 N6(H6), C9(H9), C1(H1), N3(H3), C2(H2), C8(H8), C18(H18), C19(H19), C20(H20),
 C16(H16), C17(H17)
5.c Fitted hexagon refined as free rotating group:
 C18(C19,C20,C15,C16,C17)
5.d Idealised Me refined as rotating group:
 C14(H14A,H14B,H14C), C7(H7A,H7B,H7C), C21(H21A,H21B,H21C)
;
_olex2_submission_special_instructions 'No special instructions were received'
_oxdiff_exptl_absorpt_empirical_details
;
Empirical correction (ABSPACK) includes:
- Absorption correction using spherical harmonics
- Frame scaling
- Detector area scaling
;
_oxdiff_exptl_absorpt_empirical_full_max 1.306
_oxdiff_exptl_absorpt_empirical_full_min 0.781

loop_
_space_group_symop_operation_xyz
'x, y, z'
'-y, x-y, z'
'-x+y, -x, z'
'x+2/3, y+1/3, z+1/3'
'-y+2/3, x-y+1/3, z+1/3'
'-x+y+2/3, -x+1/3, z+1/3'
'x+1/3, y+2/3, z+2/3'
'-y+1/3, x-y+2/3, z+2/3'
'-x+y+1/3, -x+2/3, z+2/3'

loop_
_atom_site_label
_atom_site_type_symbol
_atom_site_fract_x
_atom_site_fract_y
_atom_site_fract_z
_atom_site_U_iso_or_equiv
_atom_site_adp_type
_atom_site_occupancy
_atom_site_site_symmetry_order
_atom_site_calc_flag
_atom_site_refinement_flags_posn
_atom_site_refinement_flags_adp
_atom_site_refinement_flags_occupancy
_atom_site_disorder_assembly
_atom_site_disorder_group
Zn1 Zn 0.02136(3) 0.35729(3) -0.03490(6) 0.01874(19) Uani 1 1 d . . . . .
Zn2 Zn 0.33849(3) 0.35762(3) 0.46671(6) 0.01841(19) Uani 1 1 d . . . . .
N4 N 0.6455(2) 0.6126(2) 0.3500(5) 0.0263(12) Uani 1 1 d . . . . .
N1 N 0.3070(2) 0.3602(2) 0.1880(5) 0.0240(11) Uani 1 1 d . . . . .
N5 N 0.6382(2) 0.5969(2) 0.4791(5) 0.0223(11) Uani 1 1 d . . . . .
N2 N 0.3041(2) 0.3729(2) 0.3167(5) 0.0236(11) Uani 1 1 d . . . . .
O4 O 0.41793(18) 0.38594(19) 0.4467(4) 0.0234(9) Uani 1 1 d . . . . .
N6 N 0.5297(2) 0.4269(2) 0.4113(5) 0.0229(11) Uani 1 1 d . . . . .
H6 H 0.5373 0.4366 0.4942 0.027 Uiso 1 1 calc R . . . .
O2 O 0.08130(19) 0.3643(2) 0.2796(5) 0.0258(9) Uani 1 1 d . . . . .
O1 O 0.0737(2) 0.40557(19) 0.0989(4) 0.0258(10) Uani 1 1 d . . . . .
C12 C 0.4901(3) 0.3705(3) 0.3797(6) 0.0230(12) Uani 1 1 d . . . . .
H12 H 0.5011 0.3602 0.2957 0.028 Uiso 1 1 calc R . . . .
C13 C 0.4331(2) 0.3632(2) 0.3636(6) 0.0192(11) Uani 1 1 d . . . . .
C14 C 0.4882(3) 0.3328(3) 0.4880(8) 0.0344(15) Uani 1 1 d . . . . .
H14A H 0.5252 0.3388 0.5034 0.052 Uiso 1 1 calc GR . . . .
H14B H 0.4638 0.2946 0.4620 0.052 Uiso 1 1 calc GR . . . .
H14C H 0.4744 0.3406 0.5689 0.052 Uiso 1 1 calc GR . . . .
C9 C 0.6063(3) 0.5433(3) 0.4852(6) 0.0232(12) Uani 1 1 d . . . . .
H9 H 0.5953 0.5224 0.5640 0.028 Uiso 1 1 calc R . . . .
C11 C 0.5554(3) 0.4648(3) 0.3159(6) 0.0273(13) Uani 1 1 d . . . . .
C10 C 0.5911(3) 0.5217(3) 0.3586(6) 0.0259(13) Uani 1 1 d . . . . .
C5 C 0.1557(3) 0.4525(3) 0.2296(7) 0.0253(13) Uani 1 1 d . . . . .
H5 H 0.1513 0.4664 0.3165 0.030 Uiso 1 1 calc R . . . .
C6 C 0.0992(2) 0.4034(2) 0.1973(6) 0.0184(11) Uani 1 1 d . . . . .
C3 C 0.2527(3) 0.3967(3) 0.1991(6) 0.0230(12) Uani 1 1 d . . . . .
C1 C 0.2713(3) 0.3939(3) 0.3234(6) 0.0241(12) Uani 1 1 d . . . . .
H1 H 0.2619 0.4055 0.4022 0.029 Uiso 1 1 calc R . . . .
C7 C 0.1769(4) 0.5002(4) 0.1388(10) 0.046(2) Uani 1 1 d . . . . .
H7A H 0.1831 0.4895 0.0517 0.069 Uiso 1 1 calc GR . . . .
H7B H 0.2115 0.5302 0.1731 0.069 Uiso 1 1 calc GR . . . .
H7C H 0.1500 0.5125 0.1318 0.069 Uiso 1 1 calc GR . . . .
O3 O 0.2048(2) 0.4174(3) 0.0396(5) 0.0369(13) Uani 1 1 d . . . . .
N3 N 0.1949(2) 0.4336(2) 0.2524(5) 0.0221(10) Uani 1 1 d . . . . .
H3 H 0.2054 0.4332 0.3338 0.026 Uiso 1 1 calc R . . . .
C4 C 0.2156(3) 0.4169(3) 0.1571(6) 0.0265(13) Uani 1 1 d . . . . .
C2 C 0.2769(3) 0.3745(3) 0.1164(6) 0.0268(13) Uani 1 1 d . . . . .
H2 H 0.2723 0.3705 0.0237 0.032 Uiso 1 1 calc R . . . .
C8 C 0.6173(3) 0.5674(3) 0.2778(6) 0.0344(17) Uani 1 1 d . . . . .
H8 H 0.6155 0.5666 0.1844 0.041 Uiso 1 1 calc R . . . .
O6 O 0.5486(2) 0.4517(2) 0.1979(5) 0.0408(14) Uani 1 1 d . . . . .
O5 O 0.40339(19) 0.33208(19) 0.2712(4) 0.0237(9) Uani 1 1 d . . . . .
C18 C 0.4404(9) 0.5126(10) 0.1242(15) 0.054(7) Uiso 0.360(12) 1 d . . P . .
H18 H 0.4343 0.5040 0.0333 0.064 Uiso 0.360(12) 1 calc R . P . .
C19 C 0.3962(7) 0.4970(10) 0.209(2) 0.082(11) Uiso 0.360(12) 1 d G . P . .
H19 H 0.3598 0.4777 0.1754 0.098 Uiso 0.360(12) 1 calc R . P . .
C20 C 0.4052(8) 0.5097(10) 0.3417(19) 0.065(8) Uiso 0.360(12) 1 d G . P . .
H20 H 0.3750 0.4990 0.3994 0.078 Uiso 0.360(12) 1 calc R . P . .
C15 C 0.4585(10) 0.5380(10) 0.3904(16) 0.074(10) Uiso 0.360(12) 1 d DG . P . .
C16 C 0.5027(7) 0.5536(10) 0.306(2) 0.072(9) Uiso 0.360(12) 1 d G . P . .
H16 H 0.5391 0.5729 0.3393 0.086 Uiso 0.360(12) 1 calc R . P . .
C17 C 0.4937(8) 0.5409(10) 0.173(2) 0.091(12) Uiso 0.360(12) 1 d G . P . .
H17 H 0.5239 0.5516 0.1152 0.109 Uiso 0.360(12) 1 calc R . P . .
C21 C 0.4644(14) 0.5524(13) 0.534(2) 0.062(8) Uiso 0.360(12) 1 d D . P . .
H21A H 0.4395 0.5659 0.5574 0.093 Uiso 0.360(12) 1 calc GR . P . .
H21B H 0.5023 0.5810 0.5526 0.093 Uiso 0.360(12) 1 calc GR . P . .
H21C H 0.4553 0.5197 0.5867 0.093 Uiso 0.360(12) 1 calc GR . P . .

loop_
_atom_site_aniso_label
_atom_site_aniso_U_11
_atom_site_aniso_U_22
_atom_site_aniso_U_33
_atom_site_aniso_U_23
_atom_site_aniso_U_13
_atom_site_aniso_U_12
Zn1 0.0241(4) 0.0251(4) 0.0075(3) 0.0011(2) 0.0005(2) 0.0127(3)
Zn2 0.0232(3) 0.0260(4) 0.0073(3) 0.0006(2) 0.0005(2) 0.0134(3)
N4 0.040(3) 0.026(3) 0.008(2) 0.0015(19) -0.002(2) 0.013(2)
N1 0.036(3) 0.033(3) 0.009(2) 0.000(2) -0.001(2) 0.022(2)
N5 0.030(3) 0.028(3) 0.007(2) -0.0008(19) -0.0020(19) 0.013(2)
N2 0.034(3) 0.036(3) 0.008(2) 0.000(2) 0.000(2) 0.022(3)
O4 0.021(2) 0.033(2) 0.0133(19) -0.0041(17) 0.0001(16) 0.0115(19)
N6 0.024(2) 0.027(3) 0.014(2) -0.002(2) -0.0002(19) 0.010(2)
O2 0.028(2) 0.030(2) 0.015(2) 0.0032(18) -0.0036(17) 0.012(2)
O1 0.035(2) 0.029(2) 0.015(2) -0.0036(16) -0.0051(18) 0.017(2)
C12 0.023(3) 0.027(3) 0.018(3) -0.001(2) 0.002(2) 0.011(2)
C13 0.021(3) 0.021(3) 0.013(3) 0.002(2) -0.002(2) 0.010(2)
C14 0.034(4) 0.035(4) 0.037(4) 0.003(3) -0.007(3) 0.019(3)
C9 0.029(3) 0.028(3) 0.009(3) -0.003(2) -0.003(2) 0.011(3)
C11 0.029(3) 0.034(3) 0.014(3) -0.002(2) -0.001(2) 0.011(3)
C10 0.032(3) 0.030(3) 0.009(3) -0.001(2) -0.003(2) 0.011(3)
C5 0.021(3) 0.025(3) 0.028(3) -0.003(2) -0.001(2) 0.009(2)
C6 0.021(3) 0.023(3) 0.012(3) -0.001(2) 0.003(2) 0.011(2)
C3 0.028(3) 0.032(3) 0.009(3) -0.003(2) -0.002(2) 0.015(3)
C1 0.030(3) 0.037(3) 0.011(3) -0.002(2) -0.002(2) 0.021(3)
C7 0.042(4) 0.040(4) 0.054(5) 0.010(4) 0.006(4) 0.017(4)
O3 0.048(3) 0.067(4) 0.013(2) -0.006(2) -0.007(2) 0.041(3)
N3 0.023(2) 0.030(3) 0.012(2) -0.001(2) -0.0018(19) 0.013(2)
C4 0.023(3) 0.036(3) 0.016(3) 0.003(2) -0.001(2) 0.012(3)
C2 0.034(3) 0.043(4) 0.010(3) -0.002(3) -0.003(2) 0.025(3)
C8 0.046(4) 0.029(3) 0.011(3) 0.001(2) -0.005(3) 0.006(3)
O6 0.052(3) 0.036(3) 0.011(2) -0.0032(19) -0.002(2) 0.005(3)
O5 0.033(2) 0.025(2) 0.012(2) -0.0020(16) -0.0048(17) 0.0135(19)

loop_
_atom_type_symbol
_atom_type_description
_atom_type_scat_dispersion_real
_atom_type_scat_dispersion_imag
_atom_type_scat_source
C C 0.0033 0.0016 'International Tables Vol C Tables 4.2.6.8 and 6.1.1.4'
H H 0.0000 0.0000 'International Tables Vol C Tables 4.2.6.8 and 6.1.1.4'
N N 0.0061 0.0033 'International Tables Vol C Tables 4.2.6.8 and 6.1.1.4'
O O 0.0106 0.0060 'International Tables Vol C Tables 4.2.6.8 and 6.1.1.4'
Zn Zn 0.2839 1.4301 'International Tables Vol C Tables 4.2.6.8 and 6.1.1.4'

loop_
_geom_angle_atom_site_label_1
_geom_angle_atom_site_label_2
_geom_angle_atom_site_label_3
_geom_angle
_geom_angle_site_symmetry_1
_geom_angle_site_symmetry_3
_geom_angle_publ_flag
N5 Zn1 N4 116.5(2) 5_554 7_444 ?
N5 Zn1 O2 112.9(2) 5_554 8_554 ?
N5 Zn1 O1 100.9(2) 5_554 . ?
O2 Zn1 N4 107.1(2) 8_554 7_444 ?
O2 Zn1 O1 104.55(19) 8_554 . ?
O1 Zn1 N4 114.4(2) . 7_444 ?
N2 Zn2 N1 117.1(2) . 5 ?
N2 Zn2 O4 114.5(2) . . ?
N2 Zn2 O5 101.9(2) . 5 ?
O4 Zn2 N1 105.9(2) . 5 ?
O5 Zn2 N1 113.2(2) 5 5 ?
O5 Zn2 O4 103.58(19) 5 . ?
N5 N4 Zn1 121.6(4) . 4 ?
C8 N4 Zn1 130.9(4) . 4 ?
C8 N4 N5 107.4(5) . . ?
N2 N1 Zn2 121.6(4) . 9_554 ?
C2 N1 Zn2 130.0(4) . 9_554 ?
C2 N1 N2 108.4(5) . . ?
N4 N5 Zn1 126.4(4) . 9 ?
C9 N5 Zn1 124.8(4) . 9 ?
C9 N5 N4 108.8(5) . . ?
N1 N2 Zn2 125.7(4) . . ?
C1 N2 Zn2 126.0(4) . . ?
C1 N2 N1 108.2(5) . . ?
C13 O4 Zn2 117.9(4) . . ?
C11 N6 C12 121.5(5) . . ?
C6 O2 Zn1 121.7(4) . 6_455 ?
C6 O1 Zn1 140.3(4) . . ?
N6 C12 C13 110.9(5) . . ?
N6 C12 C14 110.2(5) . . ?
C14 C12 C13 108.5(5) . . ?
O4 C13 C12 117.5(5) . . ?
O4 C13 O5 125.0(6) . . ?
O5 C13 C12 117.3(5) . . ?
N5 C9 C10 109.9(6) . . ?
N6 C11 C10 117.0(5) . . ?
O6 C11 N6 120.9(6) . . ?
O6 C11 C10 122.1(6) . . ?
C9 C10 C11 129.9(6) . . ?
C8 C10 C9 103.7(6) . . ?
C8 C10 C11 126.4(6) . . ?
C7 C5 C6 116.6(6) . . ?
N3 C5 C6 109.7(5) . . ?
N3 C5 C7 113.2(6) . . ?
O2 C6 C5 115.1(5) . . ?
O1 C6 O2 125.6(6) . . ?
O1 C6 C5 119.3(5) . . ?
C1 C3 C4 130.2(6) . . ?
C1 C3 C2 103.8(6) . . ?
C2 C3 C4 126.0(6) . . ?
N2 C1 C3 110.3(6) . . ?
C4 N3 C5 123.7(5) . . ?
O3 C4 C3 120.7(6) . . ?
O3 C4 N3 123.1(6) . . ?
N3 C4 C3 116.3(6) . . ?
N1 C2 C3 109.3(5) . . ?
N4 C8 C10 110.2(6) . . ?
C13 O5 Zn2 140.8(4) . 9_554 ?
C19 C18 C17 120.0 . . ?
C20 C19 C18 120.0 . . ?
C15 C20 C19 120.0 . . ?
C20 C15 C16 120.0 . . ?
C20 C15 C21 116.3(19) . . ?
C16 C15 C21 123.6(19) . . ?
C17 C16 C15 120.0 . . ?
C16 C17 C18 120.0 . . ?

loop_
_geom_bond_atom_site_label_1
_geom_bond_atom_site_label_2
_geom_bond_distance
_geom_bond_site_symmetry_2
_geom_bond_publ_flag
Zn1 N4 1.975(6) 7_444 ?
Zn1 N5 1.959(5) 5_554 ?
Zn1 O2 1.962(5) 8_554 ?
Zn1 O1 1.966(4) . ?
Zn2 N1 1.979(6) 5 ?
Zn2 N2 1.966(5) . ?
Zn2 O4 1.973(4) . ?
Zn2 O5 1.968(4) 5 ?
N4 Zn1 1.975(6) 4 ?
N4 N5 1.367(7) . ?
N4 C8 1.334(9) . ?
N1 Zn2 1.979(6) 9_554 ?
N1 N2 1.369(7) . ?
N1 C2 1.324(8) . ?
N5 Zn1 1.959(5) 9 ?
N5 C9 1.317(9) . ?
N2 C1 1.324(9) . ?
O4 C13 1.257(8) . ?
N6 C12 1.446(8) . ?
N6 C11 1.354(9) . ?
O2 Zn1 1.963(5) 6_455 ?
O2 C6 1.268(8) . ?
O1 C6 1.251(8) . ?
C12 C13 1.521(8) . ?
C12 C14 1.511(10) . ?
C13 O5 1.271(7) . ?
C9 C10 1.396(8) . ?
C11 C10 1.466(9) . ?
C11 O6 1.243(8) . ?
C10 C8 1.388(9) . ?
C5 C6 1.533(8) . ?
C5 C7 1.488(10) . ?
C5 N3 1.462(8) . ?
C3 C1 1.385(8) . ?
C3 C4 1.479(9) . ?
C3 C2 1.411(9) . ?
O3 C4 1.236(8) . ?
N3 C4 1.331(9) . ?
O5 Zn2 1.968(4) 9_554 ?
C18 C19 1.3900 . ?
C18 C17 1.3900 . ?
C19 C20 1.3900 . ?
C20 C15 1.3900 . ?
C15 C16 1.3900 . ?
C15 C21 1.51(2) . ?
C16 C17 1.3900 . ?
